data_4086128
loop_
_publ_author_name
'Hupf, Emanuel'
'Lork, Enno'
'Mebs, Stefan'
'Beckmann, Jens'

_publ_section_title
;
 Sterically Congested 5-Diphenylphosphinoacenaphth-6-yl-silanes and
 -silanols
;
_journal_issue 15
_journal_name_full Organometallics
_journal_page_first 3873
_journal_paper_doi 10.1021/acs.organomet.5b00489
_journal_volume 34
_journal_year 2015
_chemical_formula_sum 'C26 H25 P Se Si'
_chemical_formula_weight 475.48
_chemical_name_systematic
; 
 ? 
;
_space_group_IT_number 61
_symmetry_cell_setting orthorhombic
_symmetry_space_group_name_Hall '-P 2ac 2ab'
_symmetry_space_group_name_H-M 'P b c a'
_atom_sites_solution_hydrogens geom
_atom_sites_solution_primary direct
_atom_sites_solution_secondary difmap
_audit_creation_method SHELXL-97
_cell_angle_alpha 90.00
_cell_angle_beta 90.00
_cell_angle_gamma 90.00
_cell_formula_units_Z 8
_cell_length_a 14.664(2)
_cell_length_b 16.986(4)
_cell_length_c 18.343(3)
_cell_measurement_reflns_used 34
_cell_measurement_temperature 173(2)
_cell_measurement_theta_max 25.119
_cell_measurement_theta_min 8.883
_cell_volume 4568.9(15)
_computing_cell_refinement 'Siemens XSCANS'
_computing_data_collection 'Siemens XSCANS'
_computing_data_reduction 'Siemens XSCANS'
_computing_molecular_graphics Diamond
_computing_publication_material WinGX
_computing_structure_refinement 'ShelXL (Sheldrick, 2008)'
_computing_structure_solution 'ShelXS (Sheldrick, 2008)'
_diffrn_ambient_temperature 173(2)
_diffrn_measured_fraction_theta_full 0.998
_diffrn_measured_fraction_theta_max 0.998
_diffrn_measurement_device_type 'Siemens P4'
_diffrn_measurement_method '2\q/\w scans'
_diffrn_radiation_monochromator graphite
_diffrn_radiation_source 'sealed tube'
_diffrn_radiation_type MoK\a
_diffrn_radiation_wavelength 0.71073
_diffrn_reflns_av_R_equivalents 0.0000
_diffrn_reflns_av_sigmaI/netI 0.0611
_diffrn_reflns_limit_h_max 19
_diffrn_reflns_limit_h_min -12
_diffrn_reflns_limit_k_max 21
_diffrn_reflns_limit_k_min -22
_diffrn_reflns_limit_l_max 23
_diffrn_reflns_limit_l_min -23
_diffrn_reflns_number 11844
_diffrn_reflns_theta_full 27.50
_diffrn_reflns_theta_max 27.50
_diffrn_reflns_theta_min 2.62
_diffrn_standards_interval_count 197
_diffrn_standards_number 3
_exptl_absorpt_coefficient_mu 1.776
_exptl_absorpt_correction_T_max 1.0000
_exptl_absorpt_correction_T_min 0.3664
_exptl_absorpt_correction_type refdelf
_exptl_absorpt_process_details 'Walker, N. & Stuart, D (1983) Acta. Cryst. A39, 158-166'
_exptl_crystal_colour colourless
_exptl_crystal_density_diffrn 1.382
_exptl_crystal_density_method 'not measured'
_exptl_crystal_description block
_exptl_crystal_F_000 1952
_exptl_crystal_size_max 1.0
_exptl_crystal_size_mid 0.9
_exptl_crystal_size_min 0.8
_refine_diff_density_max 0.627
_refine_diff_density_min -0.587
_refine_diff_density_rms 0.099
_refine_ls_extinction_method none
_refine_ls_goodness_of_fit_ref 0.998
_refine_ls_hydrogen_treatment mixed
_refine_ls_matrix_type full
_refine_ls_number_parameters 268
_refine_ls_number_reflns 5232
_refine_ls_number_restraints 0
_refine_ls_restrained_S_all 0.998
_refine_ls_R_factor_all 0.0759
_refine_ls_R_factor_gt 0.0485
_refine_ls_shift/su_max 0.026
_refine_ls_shift/su_mean 0.000
_refine_ls_structure_factor_coef Fsqd
_refine_ls_weighting_details 'calc w=1/[\s^2^(Fo^2^)+(0.0790P)^2^+0.0000P] where P=(Fo^2^+2Fc^2^)/3'
_refine_ls_weighting_scheme calc
_refine_ls_wR_factor_gt 0.1237
_refine_ls_wR_factor_ref 0.1357
_reflns_number_gt 3648
_reflns_number_total 5232
_reflns_threshold_expression >2sigma(I)
_cod_data_source_file om5b00489_si_002.cif
_cod_data_source_block 1Se
_cod_depositor_comments
;
The following automatic conversions were performed:

'_symmetry_cell_setting' value 'Orthorhombic' changed to
'orthorhombic' according to
/usr/data/users/saulius/crontab/automatic-downloads/rss-feeds/ACS/lib/dictionaries/cif_core.dic
dictionary named 'cif_core.dic' version 2.4.2 from 2011-04-26.

Automatic conversion script
Id: cif_fix_values 3271 2015-04-21 07:52:19Z andrius 

 Adding full bibliography for 4086126--4086131.cif.
;
_cod_original_sg_symbol_H-M Pbca
_cod_database_code 4086128

loop_
_symmetry_equiv_pos_as_xyz
'x, y, z'
'-x+1/2, -y, z+1/2'
'-x, y+1/2, -z+1/2'
'x+1/2, -y+1/2, -z'
'-x, -y, -z'
'x-1/2, y, -z-1/2'
'x, -y-1/2, z-1/2'
'-x-1/2, y-1/2, z'

loop_
_atom_site_label
_atom_site_type_symbol
_atom_site_fract_x
_atom_site_fract_y
_atom_site_fract_z
_atom_site_U_iso_or_equiv
_atom_site_adp_type
_atom_site_occupancy
_atom_site_symmetry_multiplicity
_atom_site_calc_flag
_atom_site_refinement_flags
C4 C 0.1747(3) 1.0589(2) 0.28160(19) 0.0388(9) Uani 1 1 d .
H4A H 0.1708 1.1036 0.3135 0.058 Uiso 1 1 calc R
H4B H 0.1157 1.0480 0.2614 0.058 Uiso 1 1 calc R
H4C H 0.2169 1.0700 0.2429 0.058 Uiso 1 1 calc R
C3 C 0.1298(3) 0.9503(3) 0.4076(2) 0.0481(11) Uani 1 1 d .
H3A H 0.1174 0.9978 0.4342 0.072 Uiso 1 1 calc R
H3B H 0.1536 0.9112 0.4403 0.072 Uiso 1 1 calc R
H3C H 0.0745 0.9313 0.3859 0.072 Uiso 1 1 calc R
H1 H 0.225(2) 0.914(2) 0.2884(17) 0.024(9) Uiso 1 1 d .
Se1 Se 0.28065(2) 0.78562(2) 0.393745(18) 0.03056(13) Uani 1 1 d .
P1 P 0.38919(6) 0.81209(5) 0.32218(4) 0.02131(19) Uani 1 1 d .
Si1 Si 0.21549(6) 0.97100(6) 0.33448(5) 0.0273(2) Uani 1 1 d .
C18 C 0.4562(2) 0.89912(18) 0.34591(16) 0.0218(6) Uani 1 1 d .
C15 C 0.5828(2) 1.01187(19) 0.39660(16) 0.0233(7) Uani 1 1 d .
C14 C 0.4880(2) 1.02507(19) 0.40026(15) 0.0210(6) Uani 1 1 d .
C10 C 0.3269(2) 1.00145(19) 0.37798(16) 0.0225(6) Uani 1 1 d .
C35 C 0.2895(2) 0.7718(2) 0.19829(18) 0.0278(7) Uani 1 1 d .
H35 H 0.2590 0.7370 0.2289 0.033 Uiso 1 1 calc R
C21 C 0.4881(3) 0.6922(2) 0.38849(19) 0.0332(8) Uani 1 1 d .
H21 H 0.4583 0.7083 0.4307 0.040 Uiso 1 1 calc R
C17 C 0.5505(2) 0.88841(19) 0.34218(17) 0.0253(7) Uani 1 1 d .
H17 H 0.5723 0.8416 0.3225 0.030 Uiso 1 1 calc R
C25 C 0.5146(2) 0.70451(19) 0.2596(2) 0.0301(8) Uani 1 1 d .
H25 H 0.5027 0.7289 0.2152 0.036 Uiso 1 1 calc R
C16 C 0.6142(2) 0.9441(2) 0.36633(18) 0.0281(7) Uani 1 1 d .
H16 H 0.6764 0.9349 0.3617 0.034 Uiso 1 1 calc R
C12 C 0.3817(2) 1.1211(2) 0.44330(18) 0.0316(8) Uani 1 1 d .
H12 H 0.3670 1.1668 0.4686 0.038 Uiso 1 1 calc R
C20 C 0.4706(2) 0.73035(18) 0.32251(19) 0.0243(7) Uani 1 1 d .
C32 C 0.3792(3) 0.8764(3) 0.10729(18) 0.0379(9) Uani 1 1 d .
H32 H 0.4086 0.9120 0.0767 0.045 Uiso 1 1 calc R
C30 C 0.3571(2) 0.82125(19) 0.22672(17) 0.0235(7) Uani 1 1 d .
C1 C 0.5583(2) 1.1390(2) 0.45323(19) 0.0342(8) Uani 1 1 d .
H1A H 0.5612 1.1489 0.5053 0.041 Uiso 1 1 calc R
H1B H 0.5643 1.1886 0.4275 0.041 Uiso 1 1 calc R
C22 C 0.5497(3) 0.6304(2) 0.3915(2) 0.0386(9) Uani 1 1 d .
H22 H 0.5618 0.6058 0.4358 0.046 Uiso 1 1 calc R
C19 C 0.4202(2) 0.97306(18) 0.37323(15) 0.0192(6) Uani 1 1 d .
C13 C 0.4706(2) 1.0988(2) 0.43342(16) 0.0253(7) Uani 1 1 d .
C33 C 0.3138(3) 0.8268(2) 0.0793(2) 0.0361(9) Uani 1 1 d .
H33 H 0.3002 0.8282 0.0298 0.043 Uiso 1 1 calc R
C11 C 0.3137(2) 1.0725(2) 0.41391(18) 0.0279(7) Uani 1 1 d .
H11 H 0.2538 1.0896 0.4190 0.034 Uiso 1 1 calc R
C23 C 0.5929(3) 0.6053(2) 0.3291(2) 0.0396(9) Uani 1 1 d .
H23 H 0.6336 0.5633 0.3314 0.048 Uiso 1 1 calc R
C24 C 0.5764(2) 0.6421(2) 0.2629(2) 0.0375(9) Uani 1 1 d .
H24 H 0.6063 0.6253 0.2210 0.045 Uiso 1 1 calc R
C31 C 0.4016(2) 0.8737(2) 0.18065(18) 0.0300(8) Uani 1 1 d .
H31 H 0.4464 0.9070 0.1991 0.036 Uiso 1 1 calc R
C2 C 0.6335(2) 1.0807(2) 0.4297(2) 0.0335(8) Uani 1 1 d .
H2A H 0.6738 1.1047 0.3941 0.040 Uiso 1 1 calc R
H2B H 0.6693 1.0639 0.4713 0.040 Uiso 1 1 calc R
C34 C 0.2679(3) 0.7744(2) 0.1249(2) 0.0341(8) Uani 1 1 d .
H34 H 0.2230 0.7415 0.1061 0.041 Uiso 1 1 calc R

loop_
_atom_site_aniso_label
_atom_site_aniso_U_11
_atom_site_aniso_U_22
_atom_site_aniso_U_33
_atom_site_aniso_U_23
_atom_site_aniso_U_13
_atom_site_aniso_U_12
C4 0.036(2) 0.042(2) 0.0387(19) -0.0048(17) -0.0087(17) 0.0134(19)
C3 0.027(2) 0.059(3) 0.059(2) 0.000(2) 0.0088(18) -0.003(2)
Se1 0.0249(2) 0.0314(2) 0.0354(2) 0.00503(14) 0.00404(15) -0.00374(15)
P1 0.0188(4) 0.0202(4) 0.0249(4) 0.0001(3) -0.0008(3) -0.0017(3)
Si1 0.0178(4) 0.0307(5) 0.0333(5) -0.0020(4) -0.0008(4) 0.0018(4)
C18 0.0197(15) 0.0207(15) 0.0251(14) 0.0013(13) -0.0013(12) -0.0023(13)
C15 0.0211(15) 0.0229(16) 0.0259(15) 0.0024(13) -0.0041(13) -0.0061(13)
C14 0.0224(15) 0.0228(15) 0.0178(14) 0.0023(12) -0.0002(12) -0.0015(13)
C10 0.0206(15) 0.0230(15) 0.0239(14) 0.0038(13) -0.0007(12) 0.0002(13)
C35 0.0258(17) 0.0221(17) 0.0355(17) -0.0001(14) -0.0036(14) 0.0016(14)
C21 0.0306(19) 0.038(2) 0.0312(18) 0.0031(16) -0.0026(15) 0.0014(17)
C17 0.0218(16) 0.0201(15) 0.0340(16) -0.0028(14) 0.0012(14) -0.0018(13)
C25 0.0291(18) 0.0267(18) 0.0345(18) -0.0044(15) -0.0017(15) -0.0006(15)
C16 0.0179(16) 0.0279(17) 0.0383(17) 0.0015(15) -0.0001(14) 0.0009(14)
C12 0.036(2) 0.0253(18) 0.0335(17) -0.0068(15) 0.0007(15) 0.0059(16)
C20 0.0185(15) 0.0203(15) 0.0341(16) -0.0021(14) -0.0035(13) -0.0051(13)
C32 0.0288(19) 0.052(2) 0.0328(18) 0.0058(17) -0.0003(15) 0.0020(18)
C30 0.0206(15) 0.0206(15) 0.0295(15) -0.0009(13) -0.0030(13) 0.0036(13)
C1 0.034(2) 0.0328(19) 0.0354(18) -0.0058(16) -0.0069(16) -0.0049(17)
C22 0.036(2) 0.0285(19) 0.051(2) 0.0098(17) -0.0115(18) 0.0039(17)
C19 0.0202(14) 0.0194(14) 0.0180(13) 0.0027(11) 0.0015(12) 0.0014(13)
C13 0.0296(18) 0.0231(17) 0.0233(15) 0.0007(13) -0.0021(13) -0.0036(14)
C33 0.034(2) 0.044(2) 0.0305(17) -0.0032(17) -0.0070(16) 0.0138(19)
C11 0.0201(16) 0.0313(19) 0.0324(16) -0.0012(15) 0.0016(14) 0.0036(15)
C23 0.0272(19) 0.0244(18) 0.067(3) 0.0024(19) -0.0047(18) 0.0045(16)
C24 0.0291(19) 0.036(2) 0.047(2) -0.0137(18) 0.0004(17) 0.0036(17)
C31 0.0229(17) 0.037(2) 0.0298(16) 0.0029(15) -0.0050(14) -0.0046(15)
C2 0.0281(18) 0.034(2) 0.0380(18) -0.0042(16) -0.0017(15) -0.0088(16)
C34 0.0275(19) 0.0325(19) 0.0424(19) -0.0053(16) -0.0135(16) 0.0046(16)

loop_
_atom_type_symbol
_atom_type_description
_atom_type_scat_dispersion_real
_atom_type_scat_dispersion_imag
_atom_type_scat_source
C C 0.0033 0.0016 'International Tables Vol C Tables 4.2.6.8 and 6.1.1.4'
H H 0.0000 0.0000 'International Tables Vol C Tables 4.2.6.8 and 6.1.1.4'
Si Si 0.0817 0.0704 'International Tables Vol C Tables 4.2.6.8 and 6.1.1.4'
P P 0.1023 0.0942 'International Tables Vol C Tables 4.2.6.8 and 6.1.1.4'
Se Se -0.0929 2.2259 'International Tables Vol C Tables 4.2.6.8 and 6.1.1.4'

loop_
_geom_angle_atom_site_label_1
_geom_angle_atom_site_label_2
_geom_angle_atom_site_label_3
_geom_angle
C30 P1 C18 107.39(14)
C30 P1 C20 103.68(15)
C18 P1 C20 105.19(14)
C30 P1 Se1 114.95(11)
C18 P1 Se1 115.44(10)
C20 P1 Se1 109.13(11)
C3 Si1 C4 107.80(19)
C3 Si1 C10 109.23(17)
C4 Si1 C10 106.00(16)
C17 C18 C19 119.3(3)
C17 C18 P1 114.5(2)
C19 C18 P1 125.9(2)
C16 C15 C14 119.2(3)
C16 C15 C2 130.8(3)
C14 C15 C2 110.0(3)
C15 C14 C13 109.8(3)
C15 C14 C19 125.1(3)
C13 C14 C19 125.1(3)
C11 C10 C19 116.6(3)
C11 C10 Si1 108.5(2)
C19 C10 Si1 134.2(2)
C34 C35 C30 120.4(3)
C22 C21 C20 120.5(3)
C18 C17 C16 123.8(3)
C20 C25 C24 120.3(3)
C15 C16 C17 118.4(3)
C13 C12 C11 117.6(3)
C25 C20 C21 119.1(3)
C25 C20 P1 122.6(3)
C21 C20 P1 118.4(3)
C33 C32 C31 120.5(4)
C31 C30 C35 119.4(3)
C31 C30 P1 121.2(2)
C35 C30 P1 119.3(2)
C13 C1 C2 104.6(3)
C23 C22 C21 120.1(3)
C14 C19 C18 113.9(3)
C14 C19 C10 115.6(3)
C18 C19 C10 130.6(3)
C12 C13 C14 118.2(3)
C12 C13 C1 131.1(3)
C14 C13 C1 110.6(3)
C32 C33 C34 120.3(3)
C10 C11 C12 126.5(3)
C22 C23 C24 120.6(3)
C23 C24 C25 119.6(4)
C32 C31 C30 120.0(3)
C15 C2 C1 104.9(3)
C35 C34 C33 119.5(3)

loop_
_geom_bond_atom_site_label_1
_geom_bond_atom_site_label_2
_geom_bond_distance
C4 Si1 1.878(4)
C3 Si1 1.871(4)
Se1 P1 2.1115(9)
P1 C30 1.820(3)
P1 C18 1.828(3)
P1 C20 1.831(3)
Si1 C10 1.891(3)
C18 C17 1.396(4)
C18 C19 1.452(4)
C15 C16 1.358(5)
C15 C14 1.410(4)
C15 C2 1.512(4)
C14 C13 1.416(4)
C14 C19 1.419(4)
C10 C11 1.389(5)
C10 C19 1.453(4)
C35 C34 1.384(5)
C35 C30 1.400(4)
C21 C22 1.385(5)
C21 C20 1.397(5)
C17 C16 1.401(4)
C25 C20 1.393(5)
C25 C24 1.396(5)
C12 C13 1.369(5)
C12 C11 1.402(5)
C32 C33 1.376(5)
C32 C31 1.386(5)
C30 C31 1.390(5)
C1 C13 1.500(4)
C1 C2 1.544(5)
C22 C23 1.376(5)
C33 C34 1.394(6)
C23 C24 1.387(5)
